data_2232808
loop_
_publ_author_name
'Artetxe, Be\~nat'
'Vitoria, Pablo'
'Pache, Aroa'
'Reinoso, Santiago'
'Guti\'errez-Zorrilla, Juan M.'

_publ_section_title
;
 Tetrakis(\m~2~-ferrocenecarboxylato-\k^2^<i>O</i>:<i>O</i>')bis[(methanol-\k<i>O</i>)copper(II)]
 methanol disolvate
;
_journal_coeditor_code IS5012
_journal_issue 12
_journal_name_full 'Acta Crystallographica Section E'
_journal_page_first m1840
_journal_page_last m1841
_journal_paper_doi 10.1107/S1600536811050185
_journal_volume 67
_journal_year 2011
_chemical_formula_iupac '[Cu2 Fe4 (C5 H5)4 (C6 H4 O2)4 (C H4 O)2], 2C H4 O'
_chemical_formula_moiety 'C46 H44 Cu2 Fe4 O10, 2(C H4 O)'
_chemical_formula_sum 'C48 H52 Cu2 Fe4 O12'
_chemical_formula_weight 1171.40
_chemical_name_systematic
;
Tetrakis(\m-ferrocenecarboxylato-\k^2^<i>O</i>:<i>O</i>')bis[(methanol-
\k<i>O</i>)copper(II)] methanol disolvate
;
_space_group_IT_number 2
_symmetry_cell_setting triclinic
_symmetry_space_group_name_Hall '-P 1'
_symmetry_space_group_name_H-M 'P -1'
_atom_sites_solution_hydrogens difmap
_atom_sites_solution_primary direct
_atom_sites_solution_secondary difmap
_audit_creation_method 'WinGX routine CIF_UPDATE'
_cell_angle_alpha 72.867(7)
_cell_angle_beta 79.911(8)
_cell_angle_gamma 85.399(7)
_cell_formula_units_Z 1
_cell_length_a 9.5112(8)
_cell_length_b 9.5884(9)
_cell_length_c 13.2478(14)
_cell_measurement_reflns_used 4954
_cell_measurement_temperature 100(2)
_cell_measurement_theta_max 25.54
_cell_measurement_theta_min 2.18
_cell_volume 1136.17(19)
_computing_cell_refinement 'X-AREA (Stoe & Cie, 2002)'
_computing_data_collection 'X-AREA (Stoe & Cie, 2002)'
_computing_data_reduction 'X-RED (Stoe & Cie, 2002)'
_computing_molecular_graphics 'ORTEP-3 (Farrugia, 1997)'
_computing_publication_material 'WinGX (Farrugia, 1999)'
_computing_structure_refinement 'SHELXL97 (Sheldrick, 2008)'
_computing_structure_solution 'SIR2004 (Burla <i>et al.</i>, 2005)'
_diffrn_ambient_temperature 100(2)
_diffrn_detector_area_resol_mean 6.67
_diffrn_measured_fraction_theta_full 0.996
_diffrn_measured_fraction_theta_max 0.996
_diffrn_measurement_device '2-circle goniometer'
_diffrn_measurement_device_type 'Stoe IPDS 2T'
_diffrn_measurement_method 'rotation method'
_diffrn_radiation_monochromator 'plane graphite'
_diffrn_radiation_type MoK\a
_diffrn_radiation_wavelength 0.71073
_diffrn_reflns_av_R_equivalents 0.0712
_diffrn_reflns_limit_h_max 11
_diffrn_reflns_limit_h_min -11
_diffrn_reflns_limit_k_max 10
_diffrn_reflns_limit_k_min -11
_diffrn_reflns_limit_l_max 15
_diffrn_reflns_limit_l_min -15
_diffrn_reflns_number 8197
_diffrn_reflns_theta_full 25
_diffrn_reflns_theta_max 25
_diffrn_reflns_theta_min 2.18
_exptl_absorpt_coefficient_mu 2.226
_exptl_absorpt_correction_T_max 0.9692
_exptl_absorpt_correction_T_min 0.7676
_exptl_absorpt_correction_type integration
_exptl_absorpt_process_details '(X-RED; Stoe & Cie, 2002)'
_exptl_crystal_colour 'Dark green'
_exptl_crystal_density_diffrn 1.712
_exptl_crystal_density_method 'not measured'
_exptl_crystal_description Plate
_exptl_crystal_F_000 598
_exptl_crystal_size_max 0.13
_exptl_crystal_size_mid 0.10
_exptl_crystal_size_min 0.014
_refine_diff_density_max 0.383
_refine_diff_density_min -0.381
_refine_ls_extinction_method none
_refine_ls_goodness_of_fit_ref 0.772
_refine_ls_hydrogen_treatment mixed
_refine_ls_matrix_type full
_refine_ls_number_parameters 306
_refine_ls_number_reflns 3990
_refine_ls_number_restraints 2
_refine_ls_restrained_S_all 0.772
_refine_ls_R_factor_all 0.0987
_refine_ls_R_factor_gt 0.0427
_refine_ls_shift/su_max 0
_refine_ls_shift/su_mean 0
_refine_ls_structure_factor_coef Fsqd
_refine_ls_weighting_details 'calc w=1/[\s^2^(Fo^2^)+(0.0201P)^2^] where P=(Fo^2^+2Fc^2^)/3'
_refine_ls_weighting_scheme calc
_refine_ls_wR_factor_gt 0.0696
_refine_ls_wR_factor_ref 0.0802
_reflns_number_gt 2199
_reflns_number_total 3990
_reflns_threshold_expression I>2\s(I)
_cod_data_source_file is5012.cif
_cod_data_source_block I
_cod_database_code 2232808
_cod_database_fobs_code 2232808

loop_
_symmetry_equiv_pos_as_xyz
'x, y, z'
'-x, -y, -z'

loop_
_atom_site_type_symbol
_atom_site_label
_atom_site_fract_x
_atom_site_fract_y
_atom_site_fract_z
_atom_site_U_iso_or_equiv
_atom_site_adp_type
_atom_site_calc_flag
_atom_site_refinement_flags
_atom_site_occupancy
_atom_site_symmetry_multiplicity
Cu Cu1 0.06133(7) 0.61943(7) 0.49254(6) 0.02993(19) Uani d . 1 1
Fe Fe1 0.45442(9) 0.32189(9) 0.27785(7) 0.0333(2) Uani d . 1 1
Fe Fe2 -0.18777(9) 0.77725(9) 0.12862(7) 0.0356(2) Uani d . 1 1
O O1 0.2339(4) 0.5013(4) 0.4676(3) 0.0356(9) Uani d . 1 1
O O2 0.1308(4) 0.2923(4) 0.4812(3) 0.0340(9) Uani d . 1 1
O O3 0.0423(4) 0.6656(4) 0.3399(3) 0.0342(9) Uani d . 1 1
O O4 -0.0609(4) 0.4573(4) 0.3524(3) 0.0344(9) Uani d . 1 1
C C1 0.2391(6) 0.3706(6) 0.4635(4) 0.0328(13) Uani d . 1 1
C C2 0.3813(6) 0.3091(6) 0.4320(4) 0.0314(13) Uani d . 1 1
C C3 0.4126(6) 0.1672(6) 0.4197(4) 0.0337(13) Uani d . 1 1
H H3 0.3465 0.0914 0.4363 0.040 Uiso calc R 1 1
C C4 0.5609(6) 0.1587(6) 0.3779(4) 0.0363(14) Uani d . 1 1
H H4 0.6114 0.0762 0.3619 0.044 Uiso calc R 1 1
C C5 0.6193(6) 0.2954(6) 0.3648(4) 0.0377(14) Uani d . 1 1
H H5 0.7161 0.3205 0.3376 0.045 Uiso calc R 1 1
C C6 0.5097(6) 0.3889(6) 0.3988(4) 0.0344(14) Uani d . 1 1
H H6 0.5201 0.4864 0.3993 0.041 Uiso calc R 1 1
C C7 0.2850(7) 0.3698(7) 0.1955(5) 0.0474(16) Uani d . 1 1
H H7 0.1869 0.3641 0.2264 0.057 Uiso calc R 1 1
C C8 0.3719(8) 0.2578(7) 0.1675(5) 0.0543(18) Uani d . 1 1
H H8 0.3425 0.1623 0.1755 0.065 Uiso calc R 1 1
C C9 0.5131(7) 0.3118(7) 0.1244(5) 0.0470(16) Uani d . 1 1
H H9 0.5937 0.2580 0.1004 0.056 Uiso calc R 1 1
C C10 0.5100(7) 0.4575(6) 0.1243(5) 0.0423(15) Uani d . 1 1
H H10 0.5876 0.5219 0.0987 0.051 Uiso calc R 1 1
C C11 0.3702(7) 0.4919(7) 0.1694(5) 0.0442(16) Uani d . 1 1
H H11 0.3388 0.5837 0.1802 0.053 Uiso calc R 1 1
C C12 -0.0144(6) 0.5822(6) 0.3026(5) 0.0311(13) Uani d . 1 1
C C13 -0.0278(6) 0.6391(6) 0.1868(5) 0.0373(14) Uani d . 1 1
C C14 -0.1018(6) 0.5751(6) 0.1275(5) 0.0399(15) Uani d . 1 1
H H14 -0.1499 0.4854 0.1546 0.048 Uiso calc R 1 1
C C15 -0.0918(6) 0.6670(6) 0.0223(5) 0.0424(15) Uani d . 1 1
H H15 -0.1323 0.6498 -0.0335 0.051 Uiso calc R 1 1
C C16 -0.0124(6) 0.7879(7) 0.0132(5) 0.0431(16) Uani d . 1 1
H H16 0.0093 0.8671 -0.0495 0.052 Uiso calc R 1 1
C C17 0.0303(6) 0.7727(6) 0.1131(5) 0.0384(15) Uani d . 1 1
H H17 0.0868 0.8385 0.1289 0.046 Uiso calc R 1 1
C C18 -0.3181(6) 0.8241(6) 0.2552(5) 0.0405(15) Uani d . 1 1
H H18 -0.3050 0.7905 0.3281 0.049 Uiso calc R 1 1
C C19 -0.3943(6) 0.7520(6) 0.2055(5) 0.0400(15) Uani d . 1 1
H H19 -0.4405 0.6619 0.2383 0.048 Uiso calc R 1 1
C C20 -0.3906(6) 0.8365(6) 0.0978(5) 0.0414(15) Uani d . 1 1
H H20 -0.4341 0.8131 0.0458 0.050 Uiso calc R 1 1
C C21 -0.3092(6) 0.9645(6) 0.0808(5) 0.0415(15) Uani d . 1 1
H H21 -0.2895 1.0408 0.0160 0.050 Uiso calc R 1 1
C C22 -0.2635(7) 0.9545(7) 0.1811(5) 0.0475(17) Uani d . 1 1
H H22 -0.2074 1.0225 0.1947 0.057 Uiso calc R 1 1
O O5 0.1722(4) 0.8204(4) 0.4532(3) 0.0361(10) Uani d D 1 1
H H5O 0.162(7) 0.877(6) 0.490(4) 0.054 Uiso d D 1 1
C C23 0.3032(6) 0.8342(7) 0.3782(5) 0.0436(16) Uani d . 1 1
H H23A 0.2984 0.7777 0.3282 0.065 Uiso calc R 1 1
H H23B 0.3836 0.7972 0.4170 0.065 Uiso calc R 1 1
H H23C 0.3169 0.9372 0.3383 0.065 Uiso calc R 1 1
O O6 0.8782(4) 0.0185(4) 0.4019(3) 0.0437(10) Uani d D 1 1
H H6O 0.898(7) -0.071(3) 0.412(5) 0.066 Uiso d D 1 1
C C24 0.9929(6) 0.0836(6) 0.3229(5) 0.0448(16) Uani d . 1 1
H H24A 0.9595 0.1757 0.2767 0.067 Uiso calc R 1 1
H H24B 1.0295 0.0174 0.2796 0.067 Uiso calc R 1 1
H H24C 1.0693 0.1028 0.3575 0.067 Uiso calc R 1 1

loop_
_atom_site_aniso_label
_atom_site_aniso_U_11
_atom_site_aniso_U_22
_atom_site_aniso_U_33
_atom_site_aniso_U_12
_atom_site_aniso_U_13
_atom_site_aniso_U_23
Cu1 0.0298(4) 0.0248(4) 0.0363(4) 0.0026(3) -0.0068(3) -0.0105(3)
Fe1 0.0353(5) 0.0302(5) 0.0349(5) 0.0035(4) -0.0067(4) -0.0106(4)
Fe2 0.0375(5) 0.0326(5) 0.0377(5) 0.0038(4) -0.0083(4) -0.0112(4)
O1 0.033(2) 0.032(2) 0.045(3) 0.0021(17) -0.0076(18) -0.0146(19)
O2 0.035(2) 0.025(2) 0.041(2) 0.0006(17) -0.0024(18) -0.0102(18)
O3 0.036(2) 0.031(2) 0.037(2) -0.0037(18) -0.0070(18) -0.0093(19)
O4 0.042(2) 0.027(2) 0.034(2) -0.0026(18) -0.0090(18) -0.0065(18)
C1 0.035(3) 0.031(3) 0.031(3) -0.001(3) -0.007(3) -0.006(3)
C2 0.034(3) 0.024(3) 0.038(3) 0.002(2) -0.011(3) -0.011(3)
C3 0.043(3) 0.021(3) 0.038(3) 0.002(3) -0.006(3) -0.010(3)
C4 0.035(3) 0.037(3) 0.037(3) 0.005(3) -0.002(3) -0.013(3)
C5 0.036(3) 0.045(4) 0.033(3) -0.001(3) -0.002(3) -0.014(3)
C6 0.038(3) 0.030(3) 0.035(3) 0.002(3) -0.006(3) -0.011(3)
C7 0.042(4) 0.060(4) 0.043(4) -0.007(3) -0.011(3) -0.015(3)
C8 0.081(5) 0.042(4) 0.043(4) -0.013(4) -0.020(4) -0.009(3)
C9 0.050(4) 0.055(4) 0.035(4) 0.008(3) -0.009(3) -0.012(3)
C10 0.047(4) 0.034(4) 0.042(4) -0.005(3) -0.012(3) -0.002(3)
C11 0.053(4) 0.040(4) 0.038(4) 0.014(3) -0.011(3) -0.010(3)
C12 0.026(3) 0.032(3) 0.036(3) 0.003(3) -0.003(3) -0.013(3)
C13 0.032(3) 0.034(3) 0.050(4) 0.005(3) -0.008(3) -0.019(3)
C14 0.045(4) 0.032(3) 0.045(4) 0.004(3) -0.006(3) -0.017(3)
C15 0.053(4) 0.037(4) 0.037(4) 0.013(3) -0.014(3) -0.011(3)
C16 0.044(4) 0.041(4) 0.039(4) 0.009(3) -0.008(3) -0.005(3)
C17 0.036(3) 0.036(3) 0.042(4) 0.001(3) -0.006(3) -0.009(3)
C18 0.043(4) 0.040(4) 0.037(4) 0.002(3) -0.010(3) -0.009(3)
C19 0.038(3) 0.033(3) 0.049(4) 0.007(3) -0.005(3) -0.015(3)
C20 0.044(4) 0.045(4) 0.040(4) 0.004(3) -0.011(3) -0.018(3)
C21 0.040(3) 0.034(3) 0.047(4) 0.006(3) -0.006(3) -0.010(3)
C22 0.048(4) 0.045(4) 0.052(4) 0.004(3) 0.001(3) -0.024(3)
O5 0.036(2) 0.034(2) 0.040(3) -0.0005(19) -0.0003(19) -0.0169(19)
C23 0.043(4) 0.043(4) 0.043(4) -0.003(3) -0.002(3) -0.011(3)
O6 0.042(2) 0.035(2) 0.055(3) 0.009(2) -0.007(2) -0.018(2)
C24 0.044(4) 0.039(3) 0.050(4) 0.006(3) -0.006(3) -0.012(3)

loop_
_atom_type_symbol
_atom_type_description
_atom_type_scat_dispersion_real
_atom_type_scat_dispersion_imag
_atom_type_scat_source
C C 0.0033 0.0016 'International Tables Vol C Tables 4.2.6.8 and 6.1.1.4'
H H 0 0 'International Tables Vol C Tables 4.2.6.8 and 6.1.1.4'
Cu Cu 0.3201 1.2651 'International Tables Vol C Tables 4.2.6.8 and 6.1.1.4'
Fe Fe 0.3463 0.8444 'International Tables Vol C Tables 4.2.6.8 and 6.1.1.4'
O O 0.0106 0.006 'International Tables Vol C Tables 4.2.6.8 and 6.1.1.4'

loop_
_exptl_crystal_face_index_h
_exptl_crystal_face_index_k
_exptl_crystal_face_index_l
_exptl_crystal_face_perp_dist
0 1 1 0.065
-1 0 0 0.076
0 -1 -1 0.035
2 1 1 0.047
0 0 1 0.007
0 0 -1 0.007

loop_
_geom_angle_atom_site_label_1
_geom_angle_atom_site_label_2
_geom_angle_atom_site_label_3
_geom_angle_site_symmetry_1
_geom_angle_site_symmetry_3
_geom_angle
O1 Cu1 O4 . 2_566 89.58(16)
O1 Cu1 O2 . 2_566 169.83(16)
O4 Cu1 O2 2_566 2_566 90.21(16)
O1 Cu1 O3 . . 89.92(16)
O4 Cu1 O3 2_566 . 169.82(16)
O2 Cu1 O3 2_566 . 88.50(15)
O1 Cu1 O5 . . 94.70(15)
O4 Cu1 O5 2_566 . 102.23(16)
O2 Cu1 O5 2_566 . 95.28(15)
O3 Cu1 O5 . . 87.94(16)
O1 Cu1 Cu1 . 2_566 82.06(11)
O4 Cu1 Cu1 2_566 2_566 86.42(11)
O2 Cu1 Cu1 2_566 2_566 87.77(11)
O3 Cu1 Cu1 . 2_566 83.44(11)
O5 Cu1 Cu1 . 2_566 170.78(12)
C2 Fe1 C3 . . 41.3(2)
C2 Fe1 C8 . . 132.1(3)
C3 Fe1 C8 . . 108.0(2)
C2 Fe1 C9 . . 172.6(3)
C3 Fe1 C9 . . 132.8(2)
C8 Fe1 C9 . . 41.3(3)
C2 Fe1 C11 . . 115.1(2)
C3 Fe1 C11 . . 145.2(2)
C8 Fe1 C11 . . 67.0(3)
C9 Fe1 C11 . . 67.4(3)
C2 Fe1 C7 . . 108.4(2)
C3 Fe1 C7 . . 113.3(2)
C8 Fe1 C7 . . 40.1(3)
C9 Fe1 C7 . . 68.5(3)
C11 Fe1 C7 . . 40.0(2)
C2 Fe1 C6 . . 41.1(2)
C3 Fe1 C6 . . 69.1(2)
C8 Fe1 C6 . . 172.3(3)
C9 Fe1 C6 . . 145.8(2)
C11 Fe1 C6 . . 111.1(2)
C7 Fe1 C6 . . 133.7(2)
C2 Fe1 C4 . . 68.9(2)
C3 Fe1 C4 . . 41.0(2)
C8 Fe1 C4 . . 114.5(3)
C9 Fe1 C4 . . 109.3(2)
C11 Fe1 C4 . . 173.7(2)
C7 Fe1 C4 . . 144.8(2)
C6 Fe1 C4 . . 68.4(2)
C2 Fe1 C5 . . 68.5(2)
C3 Fe1 C5 . . 68.4(2)
C8 Fe1 C5 . . 146.1(3)
C9 Fe1 C5 . . 115.2(2)
C11 Fe1 C5 . . 135.4(3)
C7 Fe1 C5 . . 173.6(3)
C6 Fe1 C5 . . 40.4(2)
C4 Fe1 C5 . . 40.2(2)
C2 Fe1 C10 . . 146.4(2)
C3 Fe1 C10 . . 172.2(2)
C8 Fe1 C10 . . 67.6(3)
C9 Fe1 C10 . . 39.7(2)
C11 Fe1 C10 . . 40.2(2)
C7 Fe1 C10 . . 67.9(3)
C6 Fe1 C10 . . 116.2(2)
C4 Fe1 C10 . . 133.9(2)
C5 Fe1 C10 . . 111.3(2)
C13 Fe2 C16 . . 68.9(2)
C13 Fe2 C20 . . 156.2(2)
C16 Fe2 C20 . . 124.2(2)
C13 Fe2 C18 . . 107.8(2)
C16 Fe2 C18 . . 157.8(3)
C20 Fe2 C18 . . 67.7(2)
C13 Fe2 C19 . . 121.1(2)
C16 Fe2 C19 . . 160.7(3)
C20 Fe2 C19 . . 40.4(2)
C18 Fe2 C19 . . 40.0(2)
C13 Fe2 C14 . . 40.9(2)
C16 Fe2 C14 . . 67.7(2)
C20 Fe2 C14 . . 121.1(2)
C18 Fe2 C14 . . 125.1(2)
C19 Fe2 C14 . . 108.0(2)
C13 Fe2 C17 . . 41.4(2)
C16 Fe2 C17 . . 40.5(2)
C20 Fe2 C17 . . 160.8(2)
C18 Fe2 C17 . . 122.5(2)
C19 Fe2 C17 . . 157.4(2)
C14 Fe2 C17 . . 68.4(2)
C13 Fe2 C15 . . 68.5(2)
C16 Fe2 C15 . . 40.0(2)
C20 Fe2 C15 . . 107.8(2)
C18 Fe2 C15 . . 161.1(2)
C19 Fe2 C15 . . 124.8(3)
C14 Fe2 C15 . . 40.1(2)
C17 Fe2 C15 . . 67.8(2)
C13 Fe2 C21 . . 160.9(2)
C16 Fe2 C21 . . 107.3(2)
C20 Fe2 C21 . . 41.3(2)
C18 Fe2 C21 . . 68.2(2)
C19 Fe2 C21 . . 68.7(2)
C14 Fe2 C21 . . 156.5(2)
C17 Fe2 C21 . . 123.7(2)
C15 Fe2 C21 . . 121.4(2)
C13 Fe2 C22 . . 123.8(3)
C16 Fe2 C22 . . 121.9(2)
C20 Fe2 C22 . . 69.0(3)
C18 Fe2 C22 . . 40.4(2)
C19 Fe2 C22 . . 68.3(2)
C14 Fe2 C22 . . 161.1(3)
C17 Fe2 C22 . . 107.4(3)
C15 Fe2 C22 . . 157.2(2)
C21 Fe2 C22 . . 41.2(2)
C1 O1 Cu1 . . 126.4(4)
C1 O2 Cu1 . 2_566 118.9(3)
C12 O3 Cu1 . . 123.1(3)
C12 O4 Cu1 . 2_566 120.1(4)
O1 C1 O2 . . 124.7(5)
O1 C1 C2 . . 116.6(5)
O2 C1 C2 . . 118.7(5)
C3 C2 C6 . . 108.4(5)
C3 C2 C1 . . 126.6(5)
C6 C2 C1 . . 124.8(5)
C3 C2 Fe1 . . 69.8(3)
C6 C2 Fe1 . . 71.1(3)
C1 C2 Fe1 . . 120.6(4)
C2 C3 C4 . . 107.9(5)
C2 C3 Fe1 . . 69.0(3)
C4 C3 Fe1 . . 70.9(3)
C2 C3 H3 . . 126.1
C4 C3 H3 . . 126.1
Fe1 C3 H3 . . 125.7
C5 C4 C3 . . 107.6(5)
C5 C4 Fe1 . . 70.1(3)
C3 C4 Fe1 . . 68.1(3)
C5 C4 H4 . . 126.2
C3 C4 H4 . . 126.2
Fe1 C4 H4 . . 127.2
C4 C5 C6 . . 108.9(5)
C4 C5 Fe1 . . 69.7(3)
C6 C5 Fe1 . . 69.5(3)
C4 C5 H5 . . 125.5
C6 C5 H5 . . 125.5
Fe1 C5 H5 . . 126.9
C5 C6 C2 . . 107.2(5)
C5 C6 Fe1 . . 70.1(3)
C2 C6 Fe1 . . 67.8(3)
C5 C6 H6 . . 126.4
C2 C6 H6 . . 126.4
Fe1 C6 H6 . . 127.2
C8 C7 C11 . . 107.0(6)
C8 C7 Fe1 . . 69.4(4)
C11 C7 Fe1 . . 69.8(4)
C8 C7 H7 . . 126.5
C11 C7 H7 . . 126.5
Fe1 C7 H7 . . 125.8
C7 C8 C9 . . 108.5(6)
C7 C8 Fe1 . . 70.5(4)
C9 C8 Fe1 . . 69.6(4)
C7 C8 H8 . . 125.7
C9 C8 H8 . . 125.7
Fe1 C8 H8 . . 125.8
C10 C9 C8 . . 107.5(6)
C10 C9 Fe1 . . 71.3(4)
C8 C9 Fe1 . . 69.1(4)
C10 C9 H9 . . 126.3
C8 C9 H9 . . 126.3
Fe1 C9 H9 . . 124.9
C9 C10 C11 . . 107.4(6)
C9 C10 Fe1 . . 69.0(3)
C11 C10 Fe1 . . 68.9(3)
C9 C10 H10 . . 126.3
C11 C10 H10 . . 126.3
Fe1 C10 H10 . . 127.3
C7 C11 C10 . . 109.6(6)
C7 C11 Fe1 . . 70.2(4)
C10 C11 Fe1 . . 70.9(3)
C7 C11 H11 . . 125.2
C10 C11 H11 . . 125.2
Fe1 C11 H11 . . 125.3
O3 C12 O4 . . 126.8(5)
O3 C12 C13 . . 115.7(5)
O4 C12 C13 . . 117.5(5)
C14 C13 C17 . . 106.4(5)
C14 C13 C12 . . 127.4(5)
C17 C13 C12 . . 126.2(5)
C14 C13 Fe2 . . 69.8(3)
C17 C13 Fe2 . . 69.6(3)
C12 C13 Fe2 . . 124.4(4)
C15 C14 C13 . . 108.7(5)
C15 C14 Fe2 . . 70.2(3)
C13 C14 Fe2 . . 69.2(3)
C15 C14 H14 . . 125.7
C13 C14 H14 . . 125.7
Fe2 C14 H14 . . 126.5
C16 C15 C14 . . 108.7(6)
C16 C15 Fe2 . . 69.7(3)
C14 C15 Fe2 . . 69.7(3)
C16 C15 H15 . . 125.7
C14 C15 H15 . . 125.7
Fe2 C15 H15 . . 126.5
C15 C16 C17 . . 108.6(5)
C15 C16 Fe2 . . 70.4(3)
C17 C16 Fe2 . . 69.9(3)
C15 C16 H16 . . 125.7
C17 C16 H16 . . 125.7
Fe2 C16 H16 . . 125.6
C16 C17 C13 . . 107.6(6)
C16 C17 Fe2 . . 69.6(4)
C13 C17 Fe2 . . 69.0(3)
C16 C17 H17 . . 126.2
C13 C17 H17 . . 126.2
Fe2 C17 H17 . . 126.8
C19 C18 C22 . . 109.9(6)
C19 C18 Fe2 . . 70.1(3)
C22 C18 Fe2 . . 70.1(3)
C19 C18 H18 . . 125.1
C22 C18 H18 . . 125.1
Fe2 C18 H18 . . 126.3
C18 C19 C20 . . 108.2(5)
C18 C19 Fe2 . . 70.0(3)
C20 C19 Fe2 . . 69.7(3)
C18 C19 H19 . . 125.9
C20 C19 H19 . . 125.9
Fe2 C19 H19 . . 126.0
C19 C20 C21 . . 108.1(5)
C19 C20 Fe2 . . 69.9(3)
C21 C20 Fe2 . . 69.7(3)
C19 C20 H20 . . 126.0
C21 C20 H20 . . 126.0
Fe2 C20 H20 . . 126.0
C22 C21 C20 . . 106.9(5)
C22 C21 Fe2 . . 69.4(3)
C20 C21 Fe2 . . 69.0(3)
C22 C21 H21 . . 126.6
C20 C21 H21 . . 126.6
Fe2 C21 H21 . . 126.6
C18 C22 C21 . . 107.0(6)
C18 C22 Fe2 . . 69.5(4)
C21 C22 Fe2 . . 69.4(3)
C18 C22 H22 . . 126.5
C21 C22 H22 . . 126.5
Fe2 C22 H22 . . 126.2
C23 O5 Cu1 . . 117.1(3)
C23 O5 H5O . . 115(5)
Cu1 O5 H5O . . 125(4)
O5 C23 H23A . . 109.5
O5 C23 H23B . . 109.5
H23A C23 H23B . . 109.5
O5 C23 H23C . . 109.5
H23A C23 H23C . . 109.5
H23B C23 H23C . . 109.5
C24 O6 H6O . . 102(5)
O6 C24 H24A . . 109.5
O6 C24 H24B . . 109.5
H24A C24 H24B . . 109.5
O6 C24 H24C . . 109.5
H24A C24 H24C . . 109.5
H24B C24 H24C . . 109.5

loop_
_geom_bond_atom_site_label_1
_geom_bond_atom_site_label_2
_geom_bond_site_symmetry_2
_geom_bond_distance
Cu1 O1 . 1.954(4)
Cu1 O4 2_566 1.966(4)
Cu1 O2 2_566 1.970(4)
Cu1 O3 . 1.977(4)
Cu1 O5 . 2.154(4)
Cu1 Cu1 2_566 2.5936(14)
Fe1 C2 . 2.009(6)
Fe1 C3 . 2.020(6)
Fe1 C8 . 2.035(7)
Fe1 C9 . 2.040(6)
Fe1 C11 . 2.044(6)
Fe1 C7 . 2.049(6)
Fe1 C6 . 2.052(6)
Fe1 C4 . 2.056(6)
Fe1 C5 . 2.061(6)
Fe1 C10 . 2.069(6)
Fe2 C13 . 2.038(6)
Fe2 C16 . 2.043(6)
Fe2 C20 . 2.043(6)
Fe2 C18 . 2.044(6)
Fe2 C19 . 2.045(6)
Fe2 C14 . 2.045(6)
Fe2 C17 . 2.046(6)
Fe2 C15 . 2.052(6)
Fe2 C21 . 2.053(6)
Fe2 C22 . 2.053(6)
O1 C1 . 1.267(6)
O2 C1 . 1.271(6)
O2 Cu1 2_566 1.970(4)
O3 C12 . 1.253(6)
O4 C12 . 1.258(6)
O4 Cu1 2_566 1.966(4)
C1 C2 . 1.474(7)
C2 C3 . 1.419(7)
C2 C6 . 1.426(7)
C3 C4 . 1.428(7)
C3 H3 . 0.9500
C4 C5 . 1.416(8)
C4 H4 . 0.9500
C5 C6 . 1.420(7)
C5 H5 . 0.9500
C6 H6 . 0.9500
C7 C8 . 1.400(9)
C7 C11 . 1.400(8)
C7 H7 . 0.9500
C8 C9 . 1.437(9)
C8 H8 . 0.9500
C9 C10 . 1.395(9)
C9 H9 . 0.9500
C10 C11 . 1.415(8)
C10 H10 . 0.9500
C11 H11 . 0.9500
C12 C13 . 1.493(8)
C13 C14 . 1.428(8)
C13 C17 . 1.445(8)
C14 C15 . 1.404(8)
C14 H14 . 0.9500
C15 C16 . 1.399(8)
C15 H15 . 0.9500
C16 C17 . 1.415(8)
C16 H16 . 0.9500
C17 H17 . 0.9500
C18 C19 . 1.398(8)
C18 C22 . 1.414(8)
C18 H18 . 0.9500
C19 C20 . 1.413(8)
C19 H19 . 0.9500
C20 C21 . 1.444(8)
C20 H20 . 0.9500
C21 C22 . 1.444(9)
C21 H21 . 0.9500
C22 H22 . 0.9500
O5 C23 . 1.440(7)
O5 H5O . 0.82(2)
C23 H23A . 0.9800
C23 H23B . 0.9800
C23 H23C . 0.9800
O6 C24 . 1.414(7)
O6 H6O . 0.84(2)
C24 H24A . 0.9800
C24 H24B . 0.9800
C24 H24C . 0.9800

loop_
_geom_hbond_atom_site_label_D
_geom_hbond_atom_site_label_H
_geom_hbond_atom_site_label_A
_geom_hbond_site_symmetry_A
_geom_hbond_distance_DH
_geom_hbond_distance_HA
_geom_hbond_distance_DA
_geom_hbond_angle_DHA
_geom_hbond_publ_flag
O5 H5O O6 2_666 0.82(6) 1.95(6) 2.759(6) 170(7) yes
O6 H6O O2 2_656 0.84(4) 2.18(5) 2.925(6) 147(7) yes

loop_
_geom_torsion_atom_site_label_1
_geom_torsion_atom_site_label_2
_geom_torsion_atom_site_label_3
_geom_torsion_atom_site_label_4
_geom_torsion_site_symmetry_1
_geom_torsion
O4 Cu1 O1 C1 2_566 88.1(4)
O2 Cu1 O1 C1 2_566 -0.8(13)
O3 Cu1 O1 C1 . -81.8(4)
O5 Cu1 O1 C1 . -169.7(4)
Cu1 Cu1 O1 C1 2_566 1.6(4)
O1 Cu1 O3 C12 . 82.8(4)
O4 Cu1 O3 C12 2_566 -4.4(11)
O2 Cu1 O3 C12 2_566 -87.1(4)
O5 Cu1 O3 C12 . 177.5(4)
Cu1 Cu1 O3 C12 2_566 0.8(4)
Cu1 O1 C1 O2 . -4.2(8)
Cu1 O1 C1 C2 . 173.5(4)
Cu1 O2 C1 O1 2_566 4.5(7)
Cu1 O2 C1 C2 2_566 -173.2(4)
O1 C1 C2 C3 . -178.5(5)
O2 C1 C2 C3 . -0.6(9)
O1 C1 C2 C6 . -4.9(9)
O2 C1 C2 C6 . 173.0(5)
O1 C1 C2 Fe1 . -92.1(6)
O2 C1 C2 Fe1 . 85.8(6)
C8 Fe1 C2 C3 . 66.4(5)
C9 Fe1 C2 C3 . 40(2)
C11 Fe1 C2 C3 . 147.3(3)
C7 Fe1 C2 C3 . 104.6(4)
C6 Fe1 C2 C3 . -118.8(5)
C4 Fe1 C2 C3 . -38.0(3)
C5 Fe1 C2 C3 . -81.4(4)
C10 Fe1 C2 C3 . -177.8(4)
C3 Fe1 C2 C6 . 118.8(5)
C8 Fe1 C2 C6 . -174.7(4)
C9 Fe1 C2 C6 . 158.7(18)
C11 Fe1 C2 C6 . -93.9(4)
C7 Fe1 C2 C6 . -136.6(3)
C4 Fe1 C2 C6 . 80.8(3)
C5 Fe1 C2 C6 . 37.5(3)
C10 Fe1 C2 C6 . -59.0(5)
C3 Fe1 C2 C1 . -121.3(6)
C8 Fe1 C2 C1 . -54.9(6)
C9 Fe1 C2 C1 . -81(2)
C11 Fe1 C2 C1 . 26.0(5)
C7 Fe1 C2 C1 . -16.7(5)
C6 Fe1 C2 C1 . 119.9(6)
C4 Fe1 C2 C1 . -159.3(5)
C5 Fe1 C2 C1 . 157.3(5)
C10 Fe1 C2 C1 . 60.9(6)
C6 C2 C3 C4 . -0.4(6)
C1 C2 C3 C4 . 174.1(5)
Fe1 C2 C3 C4 . 60.5(4)
C6 C2 C3 Fe1 . -60.9(4)
C1 C2 C3 Fe1 . 113.6(6)
C8 Fe1 C3 C2 . -134.4(4)
C9 Fe1 C3 C2 . -173.5(4)
C11 Fe1 C3 C2 . -59.1(5)
C7 Fe1 C3 C2 . -91.8(4)
C6 Fe1 C3 C2 . 38.1(3)
C4 Fe1 C3 C2 . 118.8(5)
C5 Fe1 C3 C2 . 81.6(4)
C10 Fe1 C3 C2 . 171.1(18)
C2 Fe1 C3 C4 . -118.8(5)
C8 Fe1 C3 C4 . 106.8(4)
C9 Fe1 C3 C4 . 67.7(5)
C11 Fe1 C3 C4 . -177.8(4)
C7 Fe1 C3 C4 . 149.5(3)
C6 Fe1 C3 C4 . -80.7(3)
C5 Fe1 C3 C4 . -37.2(3)
C10 Fe1 C3 C4 . 52(2)
C2 C3 C4 C5 . -0.1(7)
Fe1 C3 C4 C5 . 59.1(4)
C2 C3 C4 Fe1 . -59.3(4)
C2 Fe1 C4 C5 . -81.2(3)
C3 Fe1 C4 C5 . -119.5(4)
C8 Fe1 C4 C5 . 150.9(3)
C9 Fe1 C4 C5 . 106.5(4)
C11 Fe1 C4 C5 . 49(2)
C7 Fe1 C4 C5 . -173.6(4)
C6 Fe1 C4 C5 . -36.9(3)
C10 Fe1 C4 C5 . 69.1(4)
C2 Fe1 C4 C3 . 38.3(3)
C8 Fe1 C4 C3 . -89.7(4)
C9 Fe1 C4 C3 . -134.0(3)
C11 Fe1 C4 C3 . 169(2)
C7 Fe1 C4 C3 . -54.1(5)
C6 Fe1 C4 C3 . 82.5(3)
C5 Fe1 C4 C3 . 119.5(4)
C10 Fe1 C4 C3 . -171.4(4)
C3 C4 C5 C6 . 0.6(7)
Fe1 C4 C5 C6 . 58.5(4)
C3 C4 C5 Fe1 . -57.9(4)
C2 Fe1 C5 C4 . 82.4(3)
C3 Fe1 C5 C4 . 37.9(3)
C8 Fe1 C5 C4 . -52.5(6)
C9 Fe1 C5 C4 . -90.6(4)
C11 Fe1 C5 C4 . -173.2(3)
C7 Fe1 C5 C4 . 145(2)
C6 Fe1 C5 C4 . 120.5(5)
C10 Fe1 C5 C4 . -133.7(3)
C2 Fe1 C5 C6 . -38.1(3)
C3 Fe1 C5 C6 . -82.6(3)
C8 Fe1 C5 C6 . -173.0(4)
C9 Fe1 C5 C6 . 148.9(3)
C11 Fe1 C5 C6 . 66.3(4)
C7 Fe1 C5 C6 . 24(2)
C4 Fe1 C5 C6 . -120.5(5)
C10 Fe1 C5 C6 . 105.8(4)
C4 C5 C6 C2 . -0.8(7)
Fe1 C5 C6 C2 . 57.9(4)
C4 C5 C6 Fe1 . -58.7(4)
C3 C2 C6 C5 . 0.7(6)
C1 C2 C6 C5 . -173.9(5)
Fe1 C2 C6 C5 . -59.3(4)
C3 C2 C6 Fe1 . 60.0(4)
C1 C2 C6 Fe1 . -114.6(6)
C2 Fe1 C6 C5 . 119.1(5)
C3 Fe1 C6 C5 . 80.9(4)
C8 Fe1 C6 C5 . 149.7(18)
C9 Fe1 C6 C5 . -56.1(6)
C11 Fe1 C6 C5 . -136.5(3)
C7 Fe1 C6 C5 . -176.4(4)
C4 Fe1 C6 C5 . 36.8(3)
C10 Fe1 C6 C5 . -92.7(4)
C3 Fe1 C6 C2 . -38.2(3)
C8 Fe1 C6 C2 . 31(2)
C9 Fe1 C6 C2 . -175.2(4)
C11 Fe1 C6 C2 . 104.4(3)
C7 Fe1 C6 C2 . 64.5(4)
C4 Fe1 C6 C2 . -82.4(3)
C5 Fe1 C6 C2 . -119.1(5)
C10 Fe1 C6 C2 . 148.1(3)
C2 Fe1 C7 C8 . -134.6(4)
C3 Fe1 C7 C8 . -90.6(4)
C9 Fe1 C7 C8 . 38.1(4)
C11 Fe1 C7 C8 . 118.1(5)
C6 Fe1 C7 C8 . -173.3(4)
C4 Fe1 C7 C8 . -55.3(6)
C5 Fe1 C7 C8 . 165(2)
C10 Fe1 C7 C8 . 81.0(4)
C2 Fe1 C7 C11 . 107.3(4)
C3 Fe1 C7 C11 . 151.3(3)
C8 Fe1 C7 C11 . -118.1(5)
C9 Fe1 C7 C11 . -79.9(4)
C6 Fe1 C7 C11 . 68.6(5)
C4 Fe1 C7 C11 . -173.3(4)
C5 Fe1 C7 C11 . 47(2)
C10 Fe1 C7 C11 . -37.1(4)
C11 C7 C8 C9 . 0.6(7)
Fe1 C7 C8 C9 . -59.4(5)
C11 C7 C8 Fe1 . 60.0(4)
C2 Fe1 C8 C7 . 65.6(5)
C3 Fe1 C8 C7 . 105.1(4)
C9 Fe1 C8 C7 . -119.4(5)
C11 Fe1 C8 C7 . -38.1(4)
C6 Fe1 C8 C7 . 39(2)
C4 Fe1 C8 C7 . 148.7(4)
C5 Fe1 C8 C7 . -177.0(4)
C10 Fe1 C8 C7 . -81.8(4)
C2 Fe1 C8 C9 . -175.0(4)
C3 Fe1 C8 C9 . -135.5(4)
C11 Fe1 C8 C9 . 81.4(4)
C7 Fe1 C8 C9 . 119.4(5)
C6 Fe1 C8 C9 . 158.3(17)
C4 Fe1 C8 C9 . -91.9(4)
C5 Fe1 C8 C9 . -57.6(6)
C10 Fe1 C8 C9 . 37.6(4)
C7 C8 C9 C10 . -1.4(7)
Fe1 C8 C9 C10 . -61.3(4)
C7 C8 C9 Fe1 . 60.0(5)
C2 Fe1 C9 C10 . 148.0(18)
C3 Fe1 C9 C10 . -176.7(4)
C8 Fe1 C9 C10 . 117.9(6)
C11 Fe1 C9 C10 . 37.5(4)
C7 Fe1 C9 C10 . 80.8(4)
C6 Fe1 C9 C10 . -57.1(6)
C4 Fe1 C9 C10 . -136.7(4)
C5 Fe1 C9 C10 . -93.5(4)
C2 Fe1 C9 C8 . 30(2)
C3 Fe1 C9 C8 . 65.4(5)
C11 Fe1 C9 C8 . -80.4(4)
C7 Fe1 C9 C8 . -37.1(4)
C6 Fe1 C9 C8 . -174.9(4)
C4 Fe1 C9 C8 . 105.4(4)
C5 Fe1 C9 C8 . 148.6(4)
C10 Fe1 C9 C8 . -117.9(6)
C8 C9 C10 C11 . 1.6(7)
Fe1 C9 C10 C11 . -58.4(4)
C8 C9 C10 Fe1 . 60.0(4)
C2 Fe1 C10 C9 . -172.9(4)
C3 Fe1 C10 C9 . 18(2)
C8 Fe1 C10 C9 . -39.1(4)
C11 Fe1 C10 C9 . -119.5(6)
C7 Fe1 C10 C9 . -82.6(4)
C6 Fe1 C10 C9 . 148.3(4)
C4 Fe1 C10 C9 . 63.9(5)
C5 Fe1 C10 C9 . 104.3(4)
C2 Fe1 C10 C11 . -53.4(6)
C3 Fe1 C10 C11 . 137.3(18)
C8 Fe1 C10 C11 . 80.3(4)
C9 Fe1 C10 C11 . 119.5(6)
C7 Fe1 C10 C11 . 36.9(4)
C6 Fe1 C10 C11 . -92.3(4)
C4 Fe1 C10 C11 . -176.7(4)
C5 Fe1 C10 C11 . -136.3(4)
C8 C7 C11 C10 . 0.4(7)
Fe1 C7 C11 C10 . 60.1(4)
C8 C7 C11 Fe1 . -59.7(5)
C9 C10 C11 C7 . -1.2(7)
Fe1 C10 C11 C7 . -59.7(5)
C9 C10 C11 Fe1 . 58.5(4)
C2 Fe1 C11 C7 . -89.2(4)
C3 Fe1 C11 C7 . -50.5(6)
C8 Fe1 C11 C7 . 38.1(4)
C9 Fe1 C11 C7 . 83.1(4)
C6 Fe1 C11 C7 . -133.8(4)
C4 Fe1 C11 C7 . 142(2)
C5 Fe1 C11 C7 . -173.3(4)
C10 Fe1 C11 C7 . 120.2(5)
C2 Fe1 C11 C10 . 150.7(4)
C3 Fe1 C11 C10 . -170.7(4)
C8 Fe1 C11 C10 . -82.0(4)
C9 Fe1 C11 C10 . -37.0(4)
C7 Fe1 C11 C10 . -120.2(5)
C6 Fe1 C11 C10 . 106.0(4)
C4 Fe1 C11 C10 . 22(2)
C5 Fe1 C11 C10 . 66.5(5)
Cu1 O3 C12 O4 . -3.5(7)
Cu1 O3 C12 C13 . 176.3(3)
Cu1 O4 C12 O3 2_566 4.6(7)
Cu1 O4 C12 C13 2_566 -175.2(3)
O3 C12 C13 C14 . -172.3(5)
O4 C12 C13 C14 . 7.6(8)
O3 C12 C13 C17 . 6.3(8)
O4 C12 C13 C17 . -173.8(5)
O3 C12 C13 Fe2 . -82.4(6)
O4 C12 C13 Fe2 . 97.5(5)
C16 Fe2 C13 C14 . -79.9(4)
C20 Fe2 C13 C14 . 48.5(7)
C18 Fe2 C13 C14 . 123.4(3)
C19 Fe2 C13 C14 . 81.7(4)
C17 Fe2 C13 C14 . -117.2(5)
C15 Fe2 C13 C14 . -36.8(3)
C21 Fe2 C13 C14 . -161.8(7)
C22 Fe2 C13 C14 . 165.1(3)
C16 Fe2 C13 C17 . 37.4(4)
C20 Fe2 C13 C17 . 165.7(5)
C18 Fe2 C13 C17 . -119.3(4)
C19 Fe2 C13 C17 . -161.1(3)
C14 Fe2 C13 C17 . 117.2(5)
C15 Fe2 C13 C17 . 80.4(4)
C21 Fe2 C13 C17 . -44.6(9)
C22 Fe2 C13 C17 . -77.7(4)
C16 Fe2 C13 C12 . 158.0(6)
C20 Fe2 C13 C12 . -73.7(8)
C18 Fe2 C13 C12 . 1.3(6)
C19 Fe2 C13 C12 . -40.4(6)
C14 Fe2 C13 C12 . -122.1(6)
C17 Fe2 C13 C12 . 120.6(6)
C15 Fe2 C13 C12 . -159.0(6)
C21 Fe2 C13 C12 . 76.0(9)
C22 Fe2 C13 C12 . 42.9(6)
C17 C13 C14 C15 . -1.0(6)
C12 C13 C14 C15 . 177.8(5)
Fe2 C13 C14 C15 . 59.3(4)
C17 C13 C14 Fe2 . -60.3(4)
C12 C13 C14 Fe2 . 118.5(5)
C13 Fe2 C14 C15 . -120.0(5)
C16 Fe2 C14 C15 . -36.9(4)
C20 Fe2 C14 C15 . 80.6(4)
C18 Fe2 C14 C15 . 163.8(4)
C19 Fe2 C14 C15 . 123.0(4)
C17 Fe2 C14 C15 . -80.7(4)
C21 Fe2 C14 C15 . 45.2(7)
C22 Fe2 C14 C15 . -161.5(7)
C16 Fe2 C14 C13 . 83.1(4)
C20 Fe2 C14 C13 . -159.4(3)
C18 Fe2 C14 C13 . -76.2(4)
C19 Fe2 C14 C13 . -117.0(4)
C17 Fe2 C14 C13 . 39.3(3)
C15 Fe2 C14 C13 . 120.0(5)
C21 Fe2 C14 C13 . 165.2(5)
C22 Fe2 C14 C13 . -41.5(9)
C13 C14 C15 C16 . 0.2(6)
Fe2 C14 C15 C16 . 58.9(4)
C13 C14 C15 Fe2 . -58.7(4)
C13 Fe2 C15 C16 . -82.5(4)
C20 Fe2 C15 C16 . 122.5(4)
C18 Fe2 C15 C16 . -164.6(7)
C19 Fe2 C15 C16 . 163.9(3)
C14 Fe2 C15 C16 . -120.1(5)
C17 Fe2 C15 C16 . -37.7(3)
C21 Fe2 C15 C16 . 79.2(4)
C22 Fe2 C15 C16 . 44.5(8)
C13 Fe2 C15 C14 . 37.6(3)
C16 Fe2 C15 C14 . 120.1(5)
C20 Fe2 C15 C14 . -117.5(4)
C18 Fe2 C15 C14 . -44.5(9)
C19 Fe2 C15 C14 . -76.1(4)
C17 Fe2 C15 C14 . 82.4(4)
C21 Fe2 C15 C14 . -160.7(3)
C22 Fe2 C15 C14 . 164.6(6)
C14 C15 C16 C17 . 0.7(7)
Fe2 C15 C16 C17 . 59.6(4)
C14 C15 C16 Fe2 . -59.0(4)
C13 Fe2 C16 C15 . 81.2(4)
C20 Fe2 C16 C15 . -76.3(4)
C18 Fe2 C16 C15 . 166.8(6)
C19 Fe2 C16 C15 . -43.7(9)
C14 Fe2 C16 C15 . 37.0(4)
C17 Fe2 C16 C15 . 119.4(5)
C21 Fe2 C16 C15 . -118.6(4)
C22 Fe2 C16 C15 . -161.3(4)
C13 Fe2 C16 C17 . -38.2(3)
C20 Fe2 C16 C17 . 164.3(3)
C18 Fe2 C16 C17 . 47.4(8)
C19 Fe2 C16 C17 . -163.2(6)
C14 Fe2 C16 C17 . -82.4(4)
C15 Fe2 C16 C17 . -119.4(5)
C21 Fe2 C16 C17 . 122.0(4)
C22 Fe2 C16 C17 . 79.3(4)
C15 C16 C17 C13 . -1.3(6)
Fe2 C16 C17 C13 . 58.7(4)
C15 C16 C17 Fe2 . -59.9(4)
C14 C13 C17 C16 . 1.4(6)
C12 C13 C17 C16 . -177.5(5)
Fe2 C13 C17 C16 . -59.1(4)
C14 C13 C17 Fe2 . 60.5(4)
C12 C13 C17 Fe2 . -118.4(5)
C13 Fe2 C17 C16 . 119.3(5)
C20 Fe2 C17 C16 . -43.0(9)
C18 Fe2 C17 C16 . -160.7(3)
C19 Fe2 C17 C16 . 165.6(6)
C14 Fe2 C17 C16 . 80.5(4)
C15 Fe2 C17 C16 . 37.2(3)
C21 Fe2 C17 C16 . -76.7(4)
C22 Fe2 C17 C16 . -119.1(4)
C16 Fe2 C17 C13 . -119.3(5)
C20 Fe2 C17 C13 . -162.3(7)
C18 Fe2 C17 C13 . 80.0(4)
C19 Fe2 C17 C13 . 46.3(8)
C14 Fe2 C17 C13 . -38.8(3)
C15 Fe2 C17 C13 . -82.1(4)
C21 Fe2 C17 C13 . 164.0(3)
C22 Fe2 C17 C13 . 121.6(4)
C13 Fe2 C18 C19 . -117.4(4)
C16 Fe2 C18 C19 . 164.8(6)
C20 Fe2 C18 C19 . 37.7(3)
C14 Fe2 C18 C19 . -75.5(4)
C17 Fe2 C18 C19 . -160.6(3)
C15 Fe2 C18 C19 . -42.0(9)
C21 Fe2 C18 C19 . 82.4(4)
C22 Fe2 C18 C19 . 121.1(5)
C13 Fe2 C18 C22 . 121.5(4)
C16 Fe2 C18 C22 . 43.8(8)
C20 Fe2 C18 C22 . -83.3(4)
C19 Fe2 C18 C22 . -121.1(5)
C14 Fe2 C18 C22 . 163.5(4)
C17 Fe2 C18 C22 . 78.3(4)
C15 Fe2 C18 C22 . -163.0(7)
C21 Fe2 C18 C22 . -38.6(4)
C22 C18 C19 C20 . -0.5(6)
Fe2 C18 C19 C20 . -59.4(4)
C22 C18 C19 Fe2 . 59.0(4)
C13 Fe2 C19 C18 . 80.6(4)
C16 Fe2 C19 C18 . -162.6(7)
C20 Fe2 C19 C18 . -119.3(5)
C14 Fe2 C19 C18 . 123.6(4)
C17 Fe2 C19 C18 . 46.7(7)
C15 Fe2 C19 C18 . 164.7(3)
C21 Fe2 C19 C18 . -81.1(4)
C22 Fe2 C19 C18 . -36.7(4)
C13 Fe2 C19 C20 . -160.1(3)
C16 Fe2 C19 C20 . -43.3(8)
C18 Fe2 C19 C20 . 119.3(5)
C14 Fe2 C19 C20 . -117.1(4)
C17 Fe2 C19 C20 . 166.0(6)
C15 Fe2 C19 C20 . -76.0(4)
C21 Fe2 C19 C20 . 38.2(3)
C22 Fe2 C19 C20 . 82.6(4)
C18 C19 C20 C21 . 0.2(6)
Fe2 C19 C20 C21 . -59.5(4)
C18 C19 C20 Fe2 . 59.6(4)
C13 Fe2 C20 C19 . 46.4(7)
C16 Fe2 C20 C19 . 164.1(3)
C18 Fe2 C20 C19 . -37.3(3)
C14 Fe2 C20 C19 . 81.3(4)
C17 Fe2 C20 C19 . -163.5(7)
C15 Fe2 C20 C19 . 123.1(4)
C21 Fe2 C20 C19 . -119.2(5)
C22 Fe2 C20 C19 . -80.8(4)
C13 Fe2 C20 C21 . 165.6(5)
C16 Fe2 C20 C21 . -76.7(4)
C18 Fe2 C20 C21 . 81.9(4)
C19 Fe2 C20 C21 . 119.2(5)
C14 Fe2 C20 C21 . -159.5(3)
C17 Fe2 C20 C21 . -44.3(9)
C15 Fe2 C20 C21 . -117.7(4)
C22 Fe2 C20 C21 . 38.3(3)
C19 C20 C21 C22 . 0.2(6)
Fe2 C20 C21 C22 . -59.3(4)
C19 C20 C21 Fe2 . 59.6(4)
C13 Fe2 C21 C22 . -43.6(9)
C16 Fe2 C21 C22 . -119.0(4)
C20 Fe2 C21 C22 . 118.4(5)
C18 Fe2 C21 C22 . 37.9(3)
C19 Fe2 C21 C22 . 81.0(4)
C14 Fe2 C21 C22 . 167.3(5)
C17 Fe2 C21 C22 . -77.6(4)
C15 Fe2 C21 C22 . -160.4(4)
C13 Fe2 C21 C20 . -162.1(7)
C16 Fe2 C21 C20 . 122.5(4)
C18 Fe2 C21 C20 . -80.5(4)
C19 Fe2 C21 C20 . -37.4(3)
C14 Fe2 C21 C20 . 48.8(7)
C17 Fe2 C21 C20 . 164.0(3)
C15 Fe2 C21 C20 . 81.2(4)
C22 Fe2 C21 C20 . -118.4(5)
C19 C18 C22 C21 . 0.6(6)
Fe2 C18 C22 C21 . 59.5(4)
C19 C18 C22 Fe2 . -58.9(4)
C20 C21 C22 C18 . -0.5(6)
Fe2 C21 C22 C18 . -59.6(4)
C20 C21 C22 Fe2 . 59.1(4)
C13 Fe2 C22 C18 . -77.4(4)
C16 Fe2 C22 C18 . -162.1(4)
C20 Fe2 C22 C18 . 79.9(4)
C19 Fe2 C22 C18 . 36.3(4)
C14 Fe2 C22 C18 . -46.0(9)
C17 Fe2 C22 C18 . -120.1(4)
C15 Fe2 C22 C18 . 165.9(6)
C21 Fe2 C22 C18 . 118.3(5)
C13 Fe2 C22 C21 . 164.3(3)
C16 Fe2 C22 C21 . 79.6(4)
C20 Fe2 C22 C21 . -38.4(3)
C18 Fe2 C22 C21 . -118.3(5)
C19 Fe2 C22 C21 . -82.0(4)
C14 Fe2 C22 C21 . -164.3(7)
C17 Fe2 C22 C21 . 121.6(4)
C15 Fe2 C22 C21 . 47.6(8)
O1 Cu1 O5 C23 . 28.6(4)
O4 Cu1 O5 C23 2_566 119.2(4)
O2 Cu1 O5 C23 2_566 -149.5(4)
O3 Cu1 O5 C23 . -61.2(4)
